data_7223208
loop_
_publ_author_name
'Wen, He-Rui'
'Xie, Xin-Rong'
'Liu, Sui-Jun'
'Bao, Jun'
'Wang, Feng-Feng'
'Liu, Cai-Ming'
'Liao, Jin-Sheng'

_publ_section_title
;
 Homochiral luminescent lanthanide dinuclear complexes derived from a
 chiral carboxylate
;
_journal_name_full 'RSC Adv.'
_journal_paper_doi 10.1039/C5RA14559G
_journal_year 2015
_chemical_absolute_configuration ad
_chemical_formula_moiety 'C84 H82 La2 N4 O12'
_chemical_formula_sum 'C84 H82 La2 N4 O12'
_chemical_formula_weight 1617.35
_space_group_crystal_system monoclinic
_space_group_IT_number 4
_space_group_name_Hall 'P 2yb'
_space_group_name_H-M_alt 'P 1 21 1'
_symmetry_space_group_name_Hall 'P 2yb'
_symmetry_space_group_name_H-M 'P 1 21 1'
_atom_sites_solution_hydrogens geom
_audit_creation_date 2015-09-01
_audit_creation_method
;
Olex2 1.2-beta
(compiled 2015.08.17 svn.r3210 for OlexSys, GUI svn.r5083)
;
_audit_update_record
;
2015-09-21 deposited with the CCDC.
2015-11-06 downloaded from the CCDC.
;
_cell_angle_alpha 90
_cell_angle_beta 109.069(2)
_cell_angle_gamma 90
_cell_formula_units_Z 2
_cell_length_a 12.9648(8)
_cell_length_b 23.1129(13)
_cell_length_c 13.4817(8)
_cell_measurement_reflns_used 9930
_cell_measurement_temperature 297.04
_cell_measurement_theta_max 27.500
_cell_measurement_theta_min 3.090
_cell_volume 3818.2(4)
_computing_cell_refinement 'SAINT v8.34A (Bruker, 2013)'
_computing_data_reduction 'SAINT v8.34A (Bruker, 2013)'
_computing_molecular_graphics 'Olex2 (Dolomanov et al., 2009)'
_computing_publication_material 'Olex2 (Dolomanov et al., 2009)'
_computing_structure_refinement 'ShelXL (Sheldrick, 2015)'
_diffrn_ambient_temperature 297.04
_diffrn_measured_fraction_theta_full 0.998
_diffrn_measured_fraction_theta_max 0.997
_diffrn_measurement_device_type 'CCD area detector'
_diffrn_measurement_method 'phi and omega scans'
_diffrn_radiation_monochromator graphite
_diffrn_radiation_type MoK\a
_diffrn_radiation_wavelength 0.71073
_diffrn_reflns_av_R_equivalents 0.0541
_diffrn_reflns_av_unetI/netI 0.0557
_diffrn_reflns_laue_measured_fraction_full 0.998
_diffrn_reflns_laue_measured_fraction_max 0.997
_diffrn_reflns_limit_h_max 16
_diffrn_reflns_limit_h_min -16
_diffrn_reflns_limit_k_max 30
_diffrn_reflns_limit_k_min -30
_diffrn_reflns_limit_l_max 17
_diffrn_reflns_limit_l_min -17
_diffrn_reflns_number 66013
_diffrn_reflns_point_group_measured_fraction_full 0.997
_diffrn_reflns_point_group_measured_fraction_max 0.995
_diffrn_reflns_theta_full 25.242
_diffrn_reflns_theta_max 27.523
_diffrn_reflns_theta_min 3.090
_exptl_absorpt_coefficient_mu 1.167
_exptl_absorpt_correction_T_max 0.8001
_exptl_absorpt_correction_T_min 0.7670
_exptl_absorpt_correction_type multi-scan
_exptl_absorpt_process_details CrystalClear
_exptl_crystal_colour colourless
_exptl_crystal_colour_primary colourless
_exptl_crystal_density_diffrn 1.407
_exptl_crystal_description block
_exptl_crystal_F_000 1648
_exptl_crystal_size_max 0.2
_exptl_crystal_size_mid 0.2
_exptl_crystal_size_min 0.2
_refine_diff_density_max 2.171
_refine_diff_density_min -1.058
_refine_diff_density_rms 0.080
_refine_ls_abs_structure_details
;
 Flack x determined using 5992 quotients [(I+)-(I-)]/[(I+)+(I-)]
 (Parsons, Flack and Wagner, Acta Cryst. B69 (2013) 249-259).
;
_refine_ls_abs_structure_Flack 0.013(7)
_refine_ls_extinction_method none
_refine_ls_goodness_of_fit_ref 1.045
_refine_ls_hydrogen_treatment constr
_refine_ls_matrix_type full
_refine_ls_number_parameters 936
_refine_ls_number_reflns 17481
_refine_ls_number_restraints 4
_refine_ls_restrained_S_all 1.045
_refine_ls_R_factor_all 0.0591
_refine_ls_R_factor_gt 0.0401
_refine_ls_shift/su_max 0.002
_refine_ls_shift/su_mean 0.000
_refine_ls_structure_factor_coef Fsqd
_refine_ls_weighting_details 'w=1/[\s^2^(Fo^2^)+(0.0001P)^2^+4.6414P] where P=(Fo^2^+2Fc^2^)/3'
_refine_ls_weighting_scheme calc
_refine_ls_wR_factor_gt 0.0705
_refine_ls_wR_factor_ref 0.0779
_reflns_Friedel_coverage 0.948
_reflns_friedel_fraction_full 0.996
_reflns_friedel_fraction_max 0.993
_reflns_number_gt 14448
_reflns_number_total 17481
_reflns_threshold_expression 'I > 2\s(I)'
_cod_data_source_file c5ra14559g2.cif
_cod_data_source_block 1
_cod_database_code 7223208
_shelx_space_group_comment
;
The symmetry employed for this shelxl refinement is uniquely defined
by the following loop, which should always be used as a source of
symmetry information in preference to the above space-group names.
They are only intended as comments.
;
_olex2_refinement_description
;
1. Fixed Uiso
 At 1.2 times of:
  All C(H) groups, All C(H,H) groups, All C(H,H,H,H) groups
 At 1.5 times of:
  All C(H,H,H) groups
2. Restrained distances
 C24'-C23 \\sim C23-C24
 with sigma of 0.02
3. Rigid bond restraints
 C43
 with sigma for 1-2 distances of 0.01 and sigma for 1-3 distances of 0.01
 C23, C24, C24'
 with sigma for 1-2 distances of 0.01 and sigma for 1-3 distances of 0.01
4. Others
 Sof(H23C)=Sof(H23D)=Sof(C24')=Sof(H24D)=Sof(H24E)=Sof(H24F)=1-FVAR(1)
 Sof(H23A)=Sof(H23B)=Sof(C24)=Sof(H24A)=Sof(H24B)=Sof(H24C)=FVAR(1)
5.a Ternary CH refined with riding coordinates:
 C2(H2), C12(H12), C22(H22), C32(H32), C42(H42), C52(H52)
5.b Secondary CH2 refined with riding coordinates:
 C3(H3A,H3B), C13(H13A,H13B), C23(H23A,H23B), C23(H23C,H23D), C33(H33A,H33B),
 C43(H43A,H43B), C53(H53A,H53B)
5.c Aromatic/amide H refined with riding coordinates:
 C6(H6), C7(H7), C8(H8), C9(H9), C10(H10), C16(H16), C17(H17), C18(H18),
 C19(H19), C20(H20), C26(H26), C27(H27), C28(H28), C29(H29), C30(H30), C36(H36),
  C37(H37), C38(H38), C39(H39), C40(H40), C46(H46), C47(H47), C48(H48),
 C49(H49), C50(H50), C56(H56), C57(H57), C58(H58), C59(H59), C60(H60), C61(H61),
  C62(H62), C63(H63), C65(H65), C66(H66), C68(H68), C69(H69), C70(H70),
 C73(H73), C74(H74), C75(H75), C77(H77), C78(H78), C80(H80), C81(H81), C82(H82)
5.d Idealised Me refined as rotating group:
 C4(H4A,H4B,H4C), C14(H14A,H14B,H14C), C24(H24A,H24B,H24C), C24'(H24D,H24E,
 H24F), C34(H34A,H34B,H34C), C44(H44A,H44B,H44C), C54(H54A,H54B,H54C)
;
_shelx_shelxl_version_number 2014/7
_olex2_submission_special_instructions 'No special instructions were received'

loop_
_space_group_symop_operation_xyz
'x, y, z'
'-x, y+1/2, -z'

loop_
_atom_site_label
_atom_site_type_symbol
_atom_site_fract_x
_atom_site_fract_y
_atom_site_fract_z
_atom_site_U_iso_or_equiv
_atom_site_adp_type
_atom_site_occupancy
_atom_site_site_symmetry_order
_atom_site_calc_flag
_atom_site_refinement_flags_posn
_atom_site_refinement_flags_adp
_atom_site_refinement_flags_occupancy
_atom_site_disorder_assembly
_atom_site_disorder_group
La1 La 0.59610(2) 0.29737(2) 0.87516(2) 0.02905(8) Uani 1 1 d . . . . .
La2 La 0.91328(2) 0.30384(2) 1.07044(2) 0.03225(9) Uani 1 1 d . . . . .
O1 O 0.6373(4) 0.2241(2) 1.0161(4) 0.0414(12) Uani 1 1 d . . . . .
O2 O 0.8149(4) 0.2186(2) 1.1073(4) 0.0435(12) Uani 1 1 d . . . . .
O3 O 0.5579(3) 0.3611(2) 1.0213(4) 0.0450(12) Uani 1 1 d . . . . .
O4 O 0.7311(3) 0.3433(2) 1.0514(3) 0.0372(11) Uani 1 1 d . . . . .
O5 O 0.6955(4) 0.3815(2) 0.8359(4) 0.0474(13) Uani 1 1 d . . . . .
O6 O 0.8723(4) 0.3752(2) 0.9290(4) 0.0505(15) Uani 1 1 d . . . . .
O7 O 0.7767(3) 0.2582(2) 0.8899(4) 0.0398(11) Uani 1 1 d . . . . .
O8 O 0.5316(4) 0.2022(2) 0.7733(4) 0.0500(13) Uani 1 1 d . . . . .
O9 O 0.5419(4) 0.2782(2) 0.6800(4) 0.0534(14) Uani 1 1 d . . . . .
O10 O 0.9652(5) 0.3185(2) 1.2699(4) 0.0634(16) Uani 1 1 d . . . . .
O11 O 0.9730(5) 0.3963(3) 1.1808(5) 0.0607(15) Uani 1 1 d . . . . .
O17 O 0.9510(4) 0.2388(2) 0.9307(4) 0.0488(13) Uani 1 1 d . . . . .
N1 N 0.4282(4) 0.3690(3) 0.7713(5) 0.0414(14) Uani 1 1 d . . . . .
N2 N 0.3892(4) 0.2728(2) 0.8710(5) 0.0376(13) Uani 1 1 d . . . . .
N3 N 1.1129(4) 0.3360(3) 1.0648(5) 0.0412(14) Uani 1 1 d . . . . .
N4 N 1.0905(5) 0.2387(3) 1.1713(5) 0.0475(15) Uani 1 1 d . . . . .
C1 C 0.7197(5) 0.1991(3) 1.0771(5) 0.0358(15) Uani 1 1 d . . . . .
C2 C 0.6978(6) 0.1388(3) 1.1133(6) 0.0483(19) Uani 1 1 d . . . . .
H2 H 0.6752 0.1142 1.0507 0.058 Uiso 1 1 calc R . . . .
C3 C 0.6023(8) 0.1413(5) 1.1546(10) 0.083(4) Uani 1 1 d . . . . .
H3A H 0.5426 0.1619 1.1045 0.099 Uiso 1 1 calc R . . . .
H3B H 0.6238 0.1630 1.2197 0.099 Uiso 1 1 calc R . . . .
C4 C 0.5619(10) 0.0820(6) 1.1741(13) 0.142(7) Uani 1 1 d . . . . .
H4A H 0.6062 0.0680 1.2416 0.212 Uiso 1 1 calc GR . . . .
H4B H 0.5664 0.0556 1.1206 0.212 Uiso 1 1 calc GR . . . .
H4C H 0.4874 0.0849 1.1723 0.212 Uiso 1 1 calc GR . . . .
C5 C 0.7968(6) 0.1110(3) 1.1894(7) 0.0500(19) Uani 1 1 d . . . . .
C6 C 0.8418(8) 0.0617(4) 1.1639(8) 0.075(3) Uani 1 1 d . . . . .
H6 H 0.8114 0.0457 1.0974 0.090 Uiso 1 1 calc R . . . .
C7 C 0.9307(11) 0.0357(5) 1.2343(13) 0.107(5) Uani 1 1 d . . . . .
H7 H 0.9607 0.0030 1.2142 0.128 Uiso 1 1 calc R . . . .
C8 C 0.9757(10) 0.0569(6) 1.3330(12) 0.111(5) Uani 1 1 d . . . . .
H8 H 1.0351 0.0385 1.3810 0.133 Uiso 1 1 calc R . . . .
C9 C 0.9325(10) 0.1049(6) 1.3596(10) 0.098(4) Uani 1 1 d . . . . .
H9 H 0.9624 0.1197 1.4271 0.118 Uiso 1 1 calc R . . . .
C10 C 0.8455(7) 0.1328(4) 1.2896(7) 0.063(2) Uani 1 1 d . . . . .
H10 H 0.8189 0.1666 1.3096 0.076 Uiso 1 1 calc R . . . .
C11 C 0.6557(5) 0.3664(3) 1.0762(6) 0.0328(16) Uani 1 1 d . . . . .
C12 C 0.6860(6) 0.3995(3) 1.1793(6) 0.0496(19) Uani 1 1 d . . . . .
H12 H 0.7658 0.4021 1.2059 0.059 Uiso 1 1 calc R . . . .
C13 C 0.6515(7) 0.3663(4) 1.2601(7) 0.059(2) Uani 1 1 d . . . . .
H13A H 0.5724 0.3659 1.2383 0.071 Uiso 1 1 calc R . . . .
H13B H 0.6778 0.3867 1.3265 0.071 Uiso 1 1 calc R . . . .
C14 C 0.6926(6) 0.3045(5) 1.2767(6) 0.069(2) Uani 1 1 d . . . . .
H14A H 0.6768 0.2882 1.3357 0.104 Uiso 1 1 calc GR . . . .
H14B H 0.7700 0.3041 1.2901 0.104 Uiso 1 1 calc GR . . . .
H14C H 0.6570 0.2821 1.2150 0.104 Uiso 1 1 calc GR . . . .
C15 C 0.6427(8) 0.4609(4) 1.1653(8) 0.060(3) Uani 1 1 d . . . . .
C16 C 0.7116(12) 0.5065(5) 1.1726(10) 0.106(4) Uani 1 1 d . . . . .
H16 H 0.7855 0.5003 1.1840 0.127 Uiso 1 1 calc R . . . .
C17 C 0.6691(17) 0.5634(6) 1.1627(13) 0.141(6) Uani 1 1 d . . . . .
H17 H 0.7155 0.5945 1.1651 0.170 Uiso 1 1 calc R . . . .
C18 C 0.5635(18) 0.5738(6) 1.1499(12) 0.134(6) Uani 1 1 d . . . . .
H18 H 0.5369 0.6114 1.1453 0.160 Uiso 1 1 calc R . . . .
C19 C 0.4999(13) 0.5298(6) 1.1440(12) 0.124(5) Uani 1 1 d . . . . .
H19 H 0.4262 0.5364 1.1329 0.148 Uiso 1 1 calc R . . . .
C20 C 0.5372(10) 0.4737(5) 1.1535(11) 0.098(4) Uani 1 1 d . . . . .
H20 H 0.4888 0.4437 1.1517 0.117 Uiso 1 1 calc R . . . .
C21 C 0.7902(6) 0.4010(3) 0.8693(6) 0.0422(17) Uani 1 1 d . . . . .
C22 C 0.8107(7) 0.4627(3) 0.8397(7) 0.056(2) Uani 1 1 d . . . . .
H22 H 0.8880 0.4649 0.8460 0.067 Uiso 1 1 calc R . . . .
C23 C 0.7947(12) 0.5027(5) 0.9224(10) 0.117(5) Uani 1 1 d D U . . .
H23A H 0.7167 0.5070 0.9078 0.140 Uiso 0.68(2) 1 calc R . P A 1
H23B H 0.8231 0.4830 0.9894 0.140 Uiso 0.68(2) 1 calc R . P A 1
H23C H 0.7653 0.5392 0.8897 0.140 Uiso 0.32(2) 1 calc R . P A 2
H23D H 0.7415 0.4857 0.9503 0.140 Uiso 0.32(2) 1 calc R . P A 2
C24 C 0.841(2) 0.5591(8) 0.9356(19) 0.162(13) Uani 0.68(2) 1 d D U P A 1
H24A H 0.9127 0.5575 0.9305 0.244 Uiso 0.68(2) 1 calc GR . P A 1
H24B H 0.8444 0.5738 1.0033 0.244 Uiso 0.68(2) 1 calc GR . P A 1
H24C H 0.7958 0.5842 0.8819 0.244 Uiso 0.68(2) 1 calc GR . P A 1
C24' C 0.892(3) 0.5136(17) 1.006(2) 0.109(15) Uani 0.32(2) 1 d D U P A 2
H24D H 0.9099 0.4806 1.0521 0.163 Uiso 0.32(2) 1 calc GR . P A 2
H24E H 0.8825 0.5469 1.0451 0.163 Uiso 0.32(2) 1 calc GR . P A 2
H24F H 0.9508 0.5208 0.9790 0.163 Uiso 0.32(2) 1 calc GR . P A 2
C25 C 0.7476(6) 0.4767(3) 0.7287(7) 0.0517(19) Uani 1 1 d . . . . .
C26 C 0.6565(8) 0.5110(4) 0.6986(9) 0.082(3) Uani 1 1 d . . . . .
H26 H 0.6319 0.5271 0.7500 0.098 Uiso 1 1 calc R . . . .
C27 C 0.6008(11) 0.5223(6) 0.5958(12) 0.107(5) Uani 1 1 d . . . . .
H27 H 0.5385 0.5453 0.5781 0.129 Uiso 1 1 calc R . . . .
C28 C 0.6356(13) 0.5005(6) 0.5197(11) 0.109(5) Uani 1 1 d . . . . .
H28 H 0.5974 0.5085 0.4497 0.131 Uiso 1 1 calc R . . . .
C29 C 0.7259(13) 0.4671(7) 0.5448(11) 0.114(4) Uani 1 1 d . . . . .
H29 H 0.7500 0.4521 0.4923 0.137 Uiso 1 1 calc R . . . .
C30 C 0.7830(9) 0.4553(5) 0.6505(9) 0.084(3) Uani 1 1 d . . . . .
H30 H 0.8456 0.4326 0.6679 0.101 Uiso 1 1 calc R . . . .
C31 C 0.8553(5) 0.2329(3) 0.8728(6) 0.0346(16) Uani 1 1 d . . . . .
C32 C 0.8296(6) 0.1930(3) 0.7758(6) 0.0448(18) Uani 1 1 d . . . . .
H32 H 0.7503 0.1877 0.7484 0.054 Uiso 1 1 calc R . . . .
C33 C 0.8805(8) 0.1339(4) 0.8101(7) 0.064(2) Uani 1 1 d . . . . .
H33A H 0.8690 0.1097 0.7487 0.077 Uiso 1 1 calc R . . . .
H33B H 0.9586 0.1385 0.8436 0.077 Uiso 1 1 calc R . . . .
C34 C 0.8336(10) 0.1043(5) 0.8851(10) 0.100(4) Uani 1 1 d . . . . .
H34A H 0.8641 0.1210 0.9537 0.150 Uiso 1 1 calc GR . . . .
H34B H 0.8509 0.0638 0.8883 0.150 Uiso 1 1 calc GR . . . .
H34C H 0.7558 0.1091 0.8613 0.150 Uiso 1 1 calc GR . . . .
C35 C 0.8638(6) 0.2230(4) 0.6912(6) 0.0464(18) Uani 1 1 d . . . . .
C36 C 0.8081(7) 0.2714(4) 0.6447(6) 0.062(2) Uani 1 1 d . . . . .
H36 H 0.7532 0.2860 0.6679 0.074 Uiso 1 1 calc R . . . .
C37 C 0.8319(7) 0.2988(6) 0.5638(6) 0.083(2) Uani 1 1 d . . . . .
H37 H 0.7930 0.3318 0.5337 0.099 Uiso 1 1 calc R . . . .
C38 C 0.9109(9) 0.2785(6) 0.5278(8) 0.096(4) Uani 1 1 d . . . . .
H38 H 0.9260 0.2968 0.4726 0.115 Uiso 1 1 calc R . . . .
C39 C 0.9680(8) 0.2305(6) 0.5744(8) 0.089(4) Uani 1 1 d . . . . .
H39 H 1.0230 0.2162 0.5509 0.107 Uiso 1 1 calc R . . . .
C40 C 0.9455(6) 0.2026(4) 0.6566(7) 0.065(2) Uani 1 1 d . . . . .
H40 H 0.9856 0.1702 0.6879 0.078 Uiso 1 1 calc R . . . .
C41 C 0.9969(6) 0.3695(4) 1.2654(6) 0.053(2) Uani 1 1 d . . . . .
C42 C 1.0717(8) 0.3980(5) 1.3659(7) 0.077(3) Uani 1 1 d . . . . .
H42 H 1.0622 0.3766 1.4250 0.092 Uiso 1 1 calc R . . . .
C43 C 1.0402(10) 0.4599(6) 1.3768(11) 0.117(5) Uani 1 1 d . U . . .
H43A H 1.1007 0.4793 1.4282 0.141 Uiso 1 1 calc R . . . .
H43B H 1.0267 0.4795 1.3101 0.141 Uiso 1 1 calc R . . . .
C44 C 0.9425(12) 0.4646(9) 1.4092(14) 0.198(11) Uani 1 1 d . . . . .
H44A H 0.9605 0.4535 1.4815 0.298 Uiso 1 1 calc GR . . . .
H44B H 0.8864 0.4396 1.3665 0.298 Uiso 1 1 calc GR . . . .
H44C H 0.9168 0.5039 1.4007 0.298 Uiso 1 1 calc GR . . . .
C45 C 1.1889(8) 0.3904(4) 1.3719(7) 0.068(2) Uani 1 1 d . . . . .
C46 C 1.2300(10) 0.4208(6) 1.3069(10) 0.091(4) Uani 1 1 d . . . . .
H46 H 1.1833 0.4446 1.2563 0.109 Uiso 1 1 calc R . . . .
C47 C 1.3389(13) 0.4177(7) 1.3130(13) 0.122(5) Uani 1 1 d . . . . .
H47 H 1.3650 0.4390 1.2678 0.146 Uiso 1 1 calc R . . . .
C48 C 1.4047(14) 0.3833(10) 1.3855(15) 0.147(8) Uani 1 1 d . . . . .
H48 H 1.4769 0.3800 1.3877 0.177 Uiso 1 1 calc R . . . .
C49 C 1.3741(15) 0.3542(8) 1.4535(13) 0.141(7) Uani 1 1 d . . . . .
H49 H 1.4249 0.3329 1.5054 0.169 Uiso 1 1 calc R . . . .
C50 C 1.2621(11) 0.3551(5) 1.4480(9) 0.100(4) Uani 1 1 d . . . . .
H50 H 1.2381 0.3328 1.4937 0.119 Uiso 1 1 calc R . . . .
C51 C 0.5154(6) 0.2274(4) 0.6867(6) 0.0427(18) Uani 1 1 d . . . . .
C52 C 0.4592(7) 0.1932(4) 0.5852(6) 0.058(2) Uani 1 1 d . . . . .
H52 H 0.4300 0.2214 0.5286 0.070 Uiso 1 1 calc R . . . .
C53 C 0.3650(7) 0.1563(4) 0.5908(8) 0.076(3) Uani 1 1 d . . . . .
H53A H 0.3398 0.1327 0.5280 0.092 Uiso 1 1 calc R . . . .
H53B H 0.3911 0.1304 0.6504 0.092 Uiso 1 1 calc R . . . .
C54 C 0.2700(9) 0.1903(6) 0.6010(11) 0.124(5) Uani 1 1 d . . . . .
H54A H 0.2935 0.2130 0.6640 0.187 Uiso 1 1 calc GR . . . .
H54B H 0.2135 0.1642 0.6040 0.187 Uiso 1 1 calc GR . . . .
H54C H 0.2423 0.2154 0.5415 0.187 Uiso 1 1 calc GR . . . .
C55 C 0.5473(7) 0.1588(4) 0.5601(6) 0.055(2) Uani 1 1 d . . . . .
C56 C 0.5917(9) 0.1801(5) 0.4877(8) 0.085(3) Uani 1 1 d . . . . .
H56 H 0.5666 0.2151 0.4543 0.102 Uiso 1 1 calc R . . . .
C57 C 0.6717(11) 0.1508(8) 0.4642(11) 0.115(5) Uani 1 1 d . . . . .
H57 H 0.7017 0.1665 0.4164 0.138 Uiso 1 1 calc R . . . .
C58 C 0.7077(11) 0.1000(7) 0.5086(12) 0.106(5) Uani 1 1 d . . . . .
H58 H 0.7617 0.0804 0.4907 0.127 Uiso 1 1 calc R . . . .
C59 C 0.6661(9) 0.0767(5) 0.5797(11) 0.093(4) Uani 1 1 d . . . . .
H59 H 0.6908 0.0410 0.6099 0.111 Uiso 1 1 calc R . . . .
C60 C 0.5848(8) 0.1069(4) 0.6077(8) 0.069(3) Uani 1 1 d . . . . .
H60 H 0.5571 0.0917 0.6577 0.083 Uiso 1 1 calc R . . . .
C61 C 1.0812(7) 0.1941(4) 1.2258(7) 0.071(3) Uani 1 1 d . . . . .
H61 H 1.0122 0.1843 1.2275 0.085 Uiso 1 1 calc R . . . .
C62 C 1.1706(9) 0.1596(5) 1.2827(9) 0.088(3) Uani 1 1 d . . . . .
H62 H 1.1610 0.1282 1.3220 0.105 Uiso 1 1 calc R . . . .
C63 C 1.2695(8) 0.1732(5) 1.2788(8) 0.076(3) Uani 1 1 d . . . . .
H63 H 1.3297 0.1513 1.3164 0.091 Uiso 1 1 calc R . . . .
C64 C 1.2833(6) 0.2196(4) 1.2195(6) 0.056(2) Uani 1 1 d . . . . .
C65 C 1.3861(6) 0.2353(5) 1.2093(8) 0.070(3) Uani 1 1 d . . . . .
H65 H 1.4476 0.2133 1.2431 0.084 Uiso 1 1 calc R . . . .
C66 C 1.3957(6) 0.2806(4) 1.1528(7) 0.069(3) Uani 1 1 d . . . . .
H66 H 1.4630 0.2885 1.1449 0.083 Uiso 1 1 calc R . . . .
C67 C 1.3054(5) 0.3174(3) 1.1036(6) 0.052(2) Uani 1 1 d . . . . .
C68 C 1.3140(6) 0.3661(4) 1.0470(7) 0.061(2) Uani 1 1 d . . . . .
H68 H 1.3800 0.3755 1.0377 0.073 Uiso 1 1 calc R . . . .
C69 C 1.2244(6) 0.3998(4) 1.0051(7) 0.060(2) Uani 1 1 d . . . . .
H69 H 1.2294 0.4339 0.9702 0.073 Uiso 1 1 calc R . . . .
C70 C 1.1259(6) 0.3830(4) 1.0150(7) 0.053(2) Uani 1 1 d . . . . .
H70 H 1.0653 0.4062 0.9846 0.064 Uiso 1 1 calc R . . . .
C71 C 1.2021(4) 0.3031(5) 1.1104(4) 0.0408(14) Uani 1 1 d . . . . .
C72 C 1.1906(5) 0.2527(3) 1.1682(6) 0.0450(18) Uani 1 1 d . . . . .
C73 C 0.4459(6) 0.4146(3) 0.7215(6) 0.054(2) Uani 1 1 d . . . . .
H73 H 0.5169 0.4217 0.7226 0.065 Uiso 1 1 calc R . . . .
C74 C 0.3647(8) 0.4529(4) 0.6673(7) 0.065(2) Uani 1 1 d . . . . .
H74 H 0.3808 0.4844 0.6318 0.078 Uiso 1 1 calc R . . . .
C75 C 0.2613(8) 0.4435(4) 0.6670(8) 0.069(3) Uani 1 1 d . . . . .
H75 H 0.2062 0.4695 0.6334 0.082 Uiso 1 1 calc R . . . .
C76 C 0.2377(6) 0.3953(4) 0.7166(6) 0.055(2) Uani 1 1 d . . . . .
C77 C 0.1293(6) 0.3807(4) 0.7159(8) 0.072(3) Uani 1 1 d . . . . .
H77 H 0.0713 0.4047 0.6811 0.086 Uiso 1 1 calc R . . . .
C78 C 0.1104(6) 0.3336(4) 0.7639(8) 0.071(3) Uani 1 1 d . . . . .
H78 H 0.0397 0.3257 0.7626 0.085 Uiso 1 1 calc R . . . .
C79 C 0.1965(4) 0.2950(4) 0.8172(5) 0.0488(18) Uani 1 1 d . . . . .
C80 C 0.1799(6) 0.2453(4) 0.8697(7) 0.059(2) Uani 1 1 d . . . . .
H80 H 0.1106 0.2363 0.8712 0.071 Uiso 1 1 calc R . . . .
C81 C 0.2649(7) 0.2108(4) 0.9178(7) 0.057(2) Uani 1 1 d . . . . .
H81 H 0.2547 0.1772 0.9514 0.069 Uiso 1 1 calc R . . . .
C82 C 0.3694(6) 0.2260(3) 0.9169(6) 0.0460(18) Uani 1 1 d . . . . .
H82 H 0.4275 0.2018 0.9505 0.055 Uiso 1 1 calc R . . . .
C83 C 0.3038(4) 0.3071(4) 0.8204(5) 0.0378(16) Uani 1 1 d . . . . .
C84 C 0.3244(5) 0.3586(3) 0.7692(5) 0.0400(16) Uani 1 1 d . . . . .

loop_
_atom_site_aniso_label
_atom_site_aniso_U_11
_atom_site_aniso_U_22
_atom_site_aniso_U_33
_atom_site_aniso_U_23
_atom_site_aniso_U_13
_atom_site_aniso_U_12
La1 0.02018(14) 0.03186(17) 0.03415(17) 0.0009(2) 0.00757(12) 0.00020(19)
La2 0.02026(14) 0.0393(2) 0.03582(18) 0.0003(2) 0.00727(13) -0.0006(2)
O1 0.034(3) 0.039(3) 0.046(3) 0.013(2) 0.007(2) 0.001(2)
O2 0.033(2) 0.039(3) 0.054(3) 0.011(2) 0.009(2) -0.004(2)
O3 0.027(2) 0.054(3) 0.053(3) -0.018(2) 0.012(2) -0.001(2)
O4 0.026(2) 0.045(3) 0.041(3) -0.004(2) 0.011(2) 0.001(2)
O5 0.032(3) 0.047(3) 0.057(3) 0.013(2) 0.006(2) -0.009(2)
O6 0.030(3) 0.058(4) 0.059(4) 0.020(3) 0.008(3) -0.007(2)
O7 0.029(2) 0.048(3) 0.043(3) -0.002(2) 0.013(2) 0.006(2)
O8 0.059(3) 0.042(3) 0.049(3) -0.008(3) 0.017(3) -0.006(3)
O9 0.065(3) 0.051(4) 0.039(3) -0.005(2) 0.009(2) -0.003(3)
O10 0.071(4) 0.069(5) 0.050(3) -0.009(3) 0.018(3) -0.014(3)
O11 0.063(4) 0.056(4) 0.062(4) -0.014(3) 0.018(3) -0.010(3)
O17 0.023(2) 0.066(4) 0.055(3) -0.017(3) 0.011(2) 0.005(2)
N1 0.029(3) 0.045(4) 0.044(3) 0.002(3) 0.003(3) 0.007(3)
N2 0.025(3) 0.038(3) 0.050(3) -0.007(3) 0.013(2) -0.004(2)
N3 0.022(3) 0.050(4) 0.051(4) -0.003(3) 0.011(3) -0.004(2)
N4 0.034(3) 0.057(4) 0.051(4) 0.008(3) 0.013(3) 0.009(3)
C1 0.034(4) 0.037(4) 0.037(4) 0.007(3) 0.012(3) 0.002(3)
C2 0.046(4) 0.041(4) 0.054(5) 0.014(4) 0.012(4) -0.003(3)
C3 0.053(6) 0.091(7) 0.111(9) 0.062(7) 0.038(6) 0.011(5)
C4 0.098(10) 0.132(12) 0.199(17) 0.093(12) 0.055(10) -0.019(9)
C5 0.053(5) 0.037(4) 0.067(5) 0.019(4) 0.029(4) 0.003(3)
C6 0.094(7) 0.046(5) 0.094(7) 0.018(5) 0.046(6) 0.019(5)
C7 0.116(10) 0.069(7) 0.168(13) 0.063(9) 0.091(10) 0.052(7)
C8 0.072(8) 0.128(12) 0.142(12) 0.091(10) 0.047(9) 0.046(8)
C9 0.073(7) 0.135(11) 0.078(8) 0.041(8) 0.014(6) 0.010(8)
C10 0.060(5) 0.066(6) 0.067(6) 0.019(5) 0.025(5) 0.010(4)
C11 0.028(4) 0.030(4) 0.039(4) -0.006(3) 0.008(3) -0.003(3)
C12 0.036(4) 0.057(5) 0.057(5) -0.017(4) 0.018(4) -0.009(4)
C13 0.057(5) 0.073(6) 0.051(5) -0.019(4) 0.023(4) -0.007(4)
C14 0.071(5) 0.080(6) 0.052(4) 0.021(6) 0.014(4) 0.014(6)
C15 0.074(7) 0.046(5) 0.061(6) -0.019(4) 0.025(5) -0.009(5)
C16 0.136(11) 0.074(8) 0.118(10) 0.002(7) 0.056(9) -0.022(8)
C17 0.212(19) 0.059(9) 0.159(15) 0.010(8) 0.069(15) -0.027(10)
C18 0.23(2) 0.054(8) 0.125(12) 0.000(7) 0.074(14) 0.027(11)
C19 0.138(12) 0.075(8) 0.165(14) -0.023(9) 0.060(11) 0.036(9)
C20 0.094(8) 0.058(6) 0.153(11) -0.027(7) 0.054(8) 0.002(6)
C21 0.035(4) 0.049(4) 0.040(4) 0.009(3) 0.009(3) -0.007(3)
C22 0.045(4) 0.044(5) 0.070(6) 0.011(4) 0.006(4) -0.011(4)
C23 0.151(13) 0.080(8) 0.102(10) -0.028(7) 0.017(9) -0.002(8)
C24 0.26(3) 0.072(13) 0.12(2) -0.030(13) 0.02(2) -0.033(15)
C24' 0.16(3) 0.09(3) 0.07(2) 0.000(19) 0.022(17) -0.04(3)
C25 0.054(5) 0.033(4) 0.063(5) 0.013(4) 0.013(4) -0.009(3)
C26 0.072(6) 0.064(6) 0.103(8) 0.031(6) 0.021(6) 0.013(5)
C27 0.089(9) 0.101(10) 0.110(11) 0.056(9) 0.002(8) 0.018(8)
C28 0.136(13) 0.093(10) 0.078(9) 0.036(8) 0.007(9) -0.017(9)
C29 0.148(13) 0.108(11) 0.086(10) -0.009(8) 0.036(9) -0.015(10)
C30 0.086(7) 0.083(7) 0.078(7) 0.010(6) 0.019(6) 0.005(6)
C31 0.022(3) 0.044(4) 0.038(4) 0.000(3) 0.010(3) 0.000(3)
C32 0.034(4) 0.052(5) 0.049(4) -0.017(4) 0.015(3) -0.004(3)
C33 0.068(6) 0.049(5) 0.076(6) -0.014(4) 0.023(5) 0.001(4)
C34 0.123(10) 0.070(7) 0.109(10) 0.005(7) 0.041(8) -0.001(7)
C35 0.034(4) 0.060(5) 0.042(4) -0.017(4) 0.008(3) -0.006(3)
C36 0.056(5) 0.080(6) 0.047(5) -0.001(4) 0.014(4) 0.004(4)
C37 0.087(6) 0.098(7) 0.057(5) 0.004(8) 0.016(4) -0.009(9)
C38 0.086(7) 0.152(13) 0.052(5) 0.002(6) 0.024(5) -0.033(7)
C39 0.062(6) 0.152(11) 0.064(7) -0.028(7) 0.035(5) -0.023(7)
C40 0.050(5) 0.081(6) 0.067(6) -0.020(5) 0.023(4) -0.005(4)
C41 0.043(4) 0.073(6) 0.043(5) -0.018(4) 0.015(4) -0.006(4)
C42 0.076(6) 0.101(8) 0.057(6) -0.033(5) 0.029(5) -0.032(6)
C43 0.091(8) 0.131(11) 0.127(11) -0.079(9) 0.031(8) -0.003(8)
C44 0.086(10) 0.31(3) 0.177(18) -0.154(19) 0.018(11) 0.017(14)
C45 0.073(6) 0.076(6) 0.047(5) -0.030(5) 0.011(5) -0.019(5)
C46 0.073(8) 0.114(10) 0.082(8) -0.026(7) 0.020(7) -0.012(7)
C47 0.096(10) 0.159(14) 0.119(12) -0.054(11) 0.046(9) -0.046(10)
C48 0.094(11) 0.21(2) 0.116(15) -0.072(14) 0.004(11) 0.005(13)
C49 0.124(14) 0.161(16) 0.098(12) -0.042(11) -0.016(10) 0.060(12)
C50 0.117(10) 0.093(8) 0.078(8) -0.022(6) 0.018(7) 0.011(8)
C51 0.036(4) 0.044(5) 0.044(4) -0.010(4) 0.007(3) 0.004(3)
C52 0.057(5) 0.062(5) 0.045(5) -0.018(4) 0.002(4) -0.003(4)
C53 0.051(5) 0.093(7) 0.076(7) -0.037(6) 0.009(5) -0.015(5)
C54 0.063(7) 0.157(13) 0.154(13) -0.063(11) 0.036(8) -0.008(8)
C55 0.054(5) 0.064(6) 0.042(4) -0.020(4) 0.009(4) -0.012(4)
C56 0.095(8) 0.105(8) 0.055(6) -0.011(6) 0.023(6) -0.013(7)
C57 0.100(10) 0.170(15) 0.096(10) -0.031(10) 0.060(8) -0.015(10)
C58 0.069(7) 0.133(12) 0.124(12) -0.073(10) 0.043(8) -0.008(8)
C59 0.071(7) 0.074(7) 0.118(11) -0.033(7) 0.011(7) -0.004(6)
C60 0.060(6) 0.069(6) 0.073(7) -0.010(5) 0.016(5) -0.008(5)
C61 0.044(5) 0.081(7) 0.083(7) 0.026(6) 0.015(5) 0.008(4)
C62 0.069(7) 0.078(7) 0.104(9) 0.037(6) 0.012(6) 0.022(6)
C63 0.046(6) 0.095(8) 0.075(7) 0.021(6) 0.003(5) 0.026(5)
C64 0.037(4) 0.070(6) 0.053(5) -0.005(4) 0.006(4) 0.017(4)
C65 0.031(4) 0.093(7) 0.077(7) -0.012(6) 0.005(4) 0.019(5)
C66 0.022(3) 0.101(9) 0.083(6) -0.029(6) 0.016(4) -0.001(4)
C67 0.027(3) 0.069(6) 0.062(5) -0.026(4) 0.018(3) -0.008(3)
C68 0.037(4) 0.079(6) 0.075(6) -0.027(5) 0.032(4) -0.024(4)
C69 0.048(5) 0.063(5) 0.075(6) -0.006(5) 0.028(4) -0.019(4)
C70 0.035(4) 0.054(5) 0.073(6) 0.001(4) 0.019(4) -0.004(4)
C71 0.026(3) 0.054(4) 0.041(3) -0.012(5) 0.009(2) -0.003(4)
C72 0.026(3) 0.059(5) 0.043(4) -0.007(4) 0.001(3) 0.008(3)
C73 0.050(5) 0.044(5) 0.062(5) 0.011(4) 0.009(4) 0.006(4)
C74 0.072(6) 0.043(5) 0.068(6) 0.011(4) 0.006(5) 0.016(4)
C75 0.058(6) 0.060(6) 0.071(6) 0.003(5) -0.003(5) 0.029(5)
C76 0.040(4) 0.056(5) 0.056(5) -0.011(4) -0.002(4) 0.018(4)
C77 0.031(4) 0.078(7) 0.086(7) -0.017(5) -0.008(4) 0.020(4)
C78 0.026(4) 0.087(7) 0.091(7) -0.032(6) 0.007(4) 0.006(4)
C79 0.024(3) 0.054(4) 0.066(4) -0.024(5) 0.011(3) -0.001(4)
C80 0.029(4) 0.079(6) 0.072(6) -0.032(5) 0.020(4) -0.016(4)
C81 0.049(5) 0.057(5) 0.074(6) -0.010(4) 0.031(4) -0.021(4)
C82 0.037(4) 0.046(4) 0.056(5) -0.002(4) 0.015(4) -0.006(3)
C83 0.021(2) 0.045(4) 0.042(3) -0.016(4) 0.004(2) 0.003(3)
C84 0.031(3) 0.042(4) 0.042(4) -0.010(3) 0.006(3) 0.009(3)

loop_
_atom_type_symbol
_atom_type_description
_atom_type_scat_dispersion_real
_atom_type_scat_dispersion_imag
_atom_type_scat_source
C C 0.0033 0.0016 'International Tables Vol C Tables 4.2.6.8 and 6.1.1.4'
H H 0.0000 0.0000 'International Tables Vol C Tables 4.2.6.8 and 6.1.1.4'
La La -0.2871 2.4523 'International Tables Vol C Tables 4.2.6.8 and 6.1.1.4'
N N 0.0061 0.0033 'International Tables Vol C Tables 4.2.6.8 and 6.1.1.4'
O O 0.0106 0.0060 'International Tables Vol C Tables 4.2.6.8 and 6.1.1.4'

loop_
_geom_angle_atom_site_label_1
_geom_angle_atom_site_label_2
_geom_angle_atom_site_label_3
_geom_angle
O1 La1 La2 67.12(11)
O1 La1 O3 81.60(17)
O1 La1 O4 70.95(15)
O1 La1 O5 134.74(16)
O1 La1 O8 77.08(17)
O1 La1 O9 126.61(17)
O1 La1 N1 138.28(17)
O1 La1 N2 80.61(16)
O1 La1 C11 75.17(19)
O1 La1 C51 102.5(2)
O3 La1 La2 83.88(10)
O3 La1 O4 48.70(13)
O3 La1 N1 74.40(16)
O3 La1 N2 72.99(15)
O3 La1 C11 24.28(15)
O3 La1 C51 149.80(17)
O4 La1 La2 35.38(9)
O4 La1 N1 113.36(16)
O4 La1 N2 117.14(15)
O4 La1 C11 24.42(15)
O4 La1 C51 160.91(16)
O5 La1 La2 68.08(10)
O5 La1 O3 87.68(17)
O5 La1 O4 69.11(15)
O5 La1 O8 130.80(17)
O5 La1 O9 84.42(17)
O5 La1 N1 78.36(16)
O5 La1 N2 137.32(16)
O5 La1 C11 77.27(18)
O5 La1 C51 108.3(2)
O7 La1 La2 39.80(11)
O7 La1 O1 74.00(16)
O7 La1 O3 123.55(14)
O7 La1 O4 75.17(14)
O7 La1 O5 76.00(16)
O7 La1 O8 82.17(16)
O7 La1 O9 87.31(16)
O7 La1 N1 147.59(17)
O7 La1 N2 146.17(16)
O7 La1 C11 99.46(16)
O7 La1 C51 85.81(17)
O8 La1 La2 117.08(12)
O8 La1 O3 140.07(16)
O8 La1 O4 144.74(16)
O8 La1 N1 100.28(17)
O8 La1 N2 70.49(16)
O8 La1 C11 150.51(18)
O8 La1 C51 25.67(19)
O9 La1 La2 123.64(12)
O9 La1 O3 145.07(16)
O9 La1 O4 150.95(15)
O9 La1 O8 50.67(16)
O9 La1 N1 70.68(17)
O9 La1 N2 90.29(17)
O9 La1 C11 158.19(18)
O9 La1 C51 25.09(18)
N1 La1 La2 140.56(12)
N1 La1 C11 93.85(18)
N1 La1 C51 83.70(19)
N2 La1 La2 142.69(12)
N2 La1 N1 60.08(17)
N2 La1 C11 95.17(17)
N2 La1 C51 78.16(19)
C11 La1 La2 59.68(13)
C51 La1 La2 125.57(14)
C51 La1 C11 173.3(2)
O2 La2 La1 68.05(10)
O2 La2 O7 69.13(15)
O2 La2 O10 82.62(17)
O2 La2 O11 128.31(18)
O2 La2 O17 85.19(17)
O2 La2 N3 141.13(17)
O2 La2 N4 82.27(17)
O2 La2 C31 75.43(18)
O2 La2 C41 107.2(2)
O4 La2 La1 38.80(10)
O4 La2 O2 77.12(15)
O4 La2 O7 74.22(13)
O4 La2 O10 88.54(16)
O4 La2 O11 81.36(17)
O4 La2 O17 122.92(14)
O4 La2 N3 141.69(17)
O4 La2 N4 152.03(17)
O4 La2 C31 98.98(16)
O4 La2 C41 87.87(19)
O6 La2 La1 66.85(12)
O6 La2 O2 134.12(16)
O6 La2 O4 73.32(16)
O6 La2 O7 69.53(17)
O6 La2 O10 129.99(19)
O6 La2 O11 80.7(2)
O6 La2 O17 82.40(18)
O6 La2 N3 76.11(17)
O6 La2 N4 134.30(18)
O6 La2 C31 75.5(2)
O6 La2 C41 105.9(2)
O7 La2 La1 35.43(9)
O7 La2 N3 115.45(16)
O7 La2 C31 24.78(15)
O7 La2 C41 162.09(18)
O10 La2 La1 122.78(13)
O10 La2 O7 149.39(16)
O10 La2 O11 50.20(18)
O10 La2 O17 142.49(17)
O10 La2 N3 93.82(18)
O10 La2 N4 70.08(19)
O10 La2 C31 154.46(19)
O10 La2 C41 25.4(2)
O11 La2 La1 116.79(13)
O11 La2 O7 145.71(17)
O11 La2 O17 144.40(17)
O11 La2 N3 71.33(18)
O11 La2 N4 97.2(2)
O11 La2 C31 154.9(2)
O11 La2 C41 25.2(2)
O17 La2 La1 84.22(10)
O17 La2 O7 48.84(13)
O17 La2 N3 74.29(16)
O17 La2 N4 73.21(17)
O17 La2 C31 24.08(15)
O17 La2 C41 149.01(18)
N3 La2 La1 139.22(13)
N3 La2 C31 95.11(18)
N3 La2 C41 78.8(2)
N4 La2 La1 144.08(14)
N4 La2 O7 115.60(17)
N4 La2 N3 60.48(19)
N4 La2 C31 93.85(19)
N4 La2 C41 80.3(2)
C31 La2 La1 60.20(13)
C41 La2 La1 126.66(16)
C41 La2 C31 173.09(19)
C1 O1 La1 138.0(4)
C1 O2 La2 137.6(4)
C11 O3 La1 95.5(4)
La2 O4 La1 105.82(16)
C11 O4 La1 93.7(4)
C11 O4 La2 159.3(4)
C21 O5 La1 136.5(5)
C21 O6 La2 137.9(5)
La1 O7 La2 104.77(16)
C31 O7 La1 164.3(5)
C31 O7 La2 90.9(4)
C51 O8 La1 91.5(4)
C51 O9 La1 94.6(5)
C41 O10 La2 92.9(5)
C41 O11 La2 93.0(5)
C31 O17 La2 97.8(4)
C73 N1 La1 120.4(5)
C73 N1 C84 118.1(6)
C84 N1 La1 121.5(5)
C82 N2 La1 120.4(4)
C82 N2 C83 117.9(6)
C83 N2 La1 121.8(4)
C70 N3 La2 121.4(5)
C70 N3 C71 117.6(6)
C71 N3 La2 121.0(5)
C61 N4 La2 120.5(5)
C61 N4 C72 118.5(7)
C72 N4 La2 121.1(5)
O1 C1 C2 114.9(6)
O2 C1 O1 125.7(6)
O2 C1 C2 119.4(6)
C1 C2 H2 106.7
C3 C2 C1 110.0(7)
C3 C2 H2 106.7
C5 C2 C1 113.6(6)
C5 C2 H2 106.7
C5 C2 C3 112.5(7)
C2 C3 H3A 108.9
C2 C3 H3B 108.9
C2 C3 C4 113.5(10)
H3A C3 H3B 107.7
C4 C3 H3A 108.9
C4 C3 H3B 108.9
C3 C4 H4A 109.5
C3 C4 H4B 109.5
C3 C4 H4C 109.5
H4A C4 H4B 109.5
H4A C4 H4C 109.5
H4B C4 H4C 109.5
C6 C5 C2 121.5(9)
C6 C5 C10 116.7(8)
C10 C5 C2 121.8(7)
C5 C6 H6 119.3
C7 C6 C5 121.4(11)
C7 C6 H6 119.3
C6 C7 H7 119.5
C8 C7 C6 121.0(11)
C8 C7 H7 119.5
C7 C8 H8 120.8
C9 C8 C7 118.4(11)
C9 C8 H8 120.8
C8 C9 H9 119.2
C8 C9 C10 121.7(13)
C10 C9 H9 119.2
C5 C10 H10 119.6
C9 C10 C5 120.7(10)
C9 C10 H10 119.6
O3 C11 La1 60.2(3)
O3 C11 O4 122.0(6)
O3 C11 C12 120.1(6)
O4 C11 La1 61.9(3)
O4 C11 C12 117.8(6)
C12 C11 La1 178.3(5)
C11 C12 H12 107.0
C13 C12 C11 110.7(7)
C13 C12 H12 107.0
C13 C12 C15 112.3(7)
C15 C12 C11 112.5(7)
C15 C12 H12 107.0
C12 C13 H13A 108.7
C12 C13 H13B 108.7
C12 C13 C14 114.3(7)
H13A C13 H13B 107.6
C14 C13 H13A 108.7
C14 C13 H13B 108.7
C13 C14 H14A 109.5
C13 C14 H14B 109.5
C13 C14 H14C 109.5
H14A C14 H14B 109.5
H14A C14 H14C 109.5
H14B C14 H14C 109.5
C16 C15 C12 120.5(10)
C20 C15 C12 122.5(9)
C20 C15 C16 116.8(10)
C15 C16 H16 120.5
C15 C16 C17 119.0(14)
C17 C16 H16 120.5
C16 C17 H17 119.1
C18 C17 C16 121.8(15)
C18 C17 H17 119.1
C17 C18 H18 121.0
C19 C18 C17 118.0(14)
C19 C18 H18 121.0
C18 C19 H19 118.8
C18 C19 C20 122.5(15)
C20 C19 H19 118.8
C15 C20 C19 121.8(12)
C15 C20 H20 119.1
C19 C20 H20 119.1
O5 C21 O6 126.1(7)
O5 C21 C22 118.6(7)
O6 C21 C22 115.3(6)
C21 C22 H22 106.7
C23 C22 C21 107.5(8)
C23 C22 H22 106.7
C25 C22 C21 112.4(6)
C25 C22 H22 106.7
C25 C22 C23 116.4(8)
C22 C23 H23A 107.3
C22 C23 H23B 107.3
C22 C23 H23C 108.9
C22 C23 H23D 108.9
H23A C23 H23B 106.9
H23C C23 H23D 107.7
C24 C23 C22 120.0(16)
C24 C23 H23A 107.3
C24 C23 H23B 107.3
C24' C23 C22 113(2)
C24' C23 H23C 108.9
C24' C23 H23D 108.9
C23 C24 H24A 109.5
C23 C24 H24B 109.5
C23 C24 H24C 109.5
H24A C24 H24B 109.5
H24A C24 H24C 109.5
H24B C24 H24C 109.5
C23 C24' H24D 109.5
C23 C24' H24E 109.5
C23 C24' H24F 109.5
H24D C24' H24E 109.5
H24D C24' H24F 109.5
H24E C24' H24F 109.5
C26 C25 C22 124.2(9)
C26 C25 C30 117.0(9)
C30 C25 C22 118.8(8)
C25 C26 H26 118.9
C27 C26 C25 122.1(12)
C27 C26 H26 118.9
C26 C27 H27 119.8
C28 C27 C26 120.3(13)
C28 C27 H27 119.8
C27 C28 H28 119.9
C27 C28 C29 120.1(13)
C29 C28 H28 119.9
C28 C29 H29 120.2
C28 C29 C30 119.6(14)
C30 C29 H29 120.2
C25 C30 C29 120.8(11)
C25 C30 H30 119.6
C29 C30 H30 119.6
O7 C31 La2 64.4(4)
O7 C31 C32 118.0(6)
O17 C31 La2 58.1(4)
O17 C31 O7 122.4(7)
O17 C31 C32 119.7(6)
C32 C31 La2 176.2(5)
C31 C32 H32 107.6
C33 C32 C31 109.0(6)
C33 C32 H32 107.6
C35 C32 C31 109.1(6)
C35 C32 H32 107.6
C35 C32 C33 115.8(6)
C32 C33 H33A 109.1
C32 C33 H33B 109.1
H33A C33 H33B 107.8
C34 C33 C32 112.5(8)
C34 C33 H33A 109.1
C34 C33 H33B 109.1
C33 C34 H34A 109.5
C33 C34 H34B 109.5
C33 C34 H34C 109.5
H34A C34 H34B 109.5
H34A C34 H34C 109.5
H34B C34 H34C 109.5
C36 C35 C32 118.6(7)
C36 C35 C40 118.4(8)
C40 C35 C32 122.9(8)
C35 C36 H36 119.4
C35 C36 C37 121.2(9)
C37 C36 H36 119.4
C36 C37 H37 119.5
C38 C37 C36 121.0(12)
C38 C37 H37 119.5
C37 C38 H38 120.8
C37 C38 C39 118.4(10)
C39 C38 H38 120.8
C38 C39 H39 119.4
C38 C39 C40 121.2(10)
C40 C39 H39 119.4
C35 C40 C39 119.8(9)
C35 C40 H40 120.1
C39 C40 H40 120.1
O10 C41 La2 61.6(4)
O10 C41 C42 118.9(8)
O11 C41 La2 61.8(4)
O11 C41 O10 121.7(7)
O11 C41 C42 119.4(9)
C42 C41 La2 163.8(6)
C41 C42 H42 106.9
C43 C42 C41 112.4(9)
C43 C42 H42 106.9
C45 C42 C41 109.4(7)
C45 C42 H42 106.9
C45 C42 C43 113.9(9)
C42 C43 H43A 109.1
C42 C43 H43B 109.1
H43A C43 H43B 107.8
C44 C43 C42 112.6(14)
C44 C43 H43A 109.1
C44 C43 H43B 109.1
C43 C44 H44A 109.5
C43 C44 H44B 109.5
C43 C44 H44C 109.5
H44A C44 H44B 109.5
H44A C44 H44C 109.5
H44B C44 H44C 109.5
C46 C45 C42 120.4(10)
C46 C45 C50 117.2(11)
C50 C45 C42 122.3(10)
C45 C46 H46 118.7
C45 C46 C47 122.7(13)
C47 C46 H46 118.7
C46 C47 H47 121.0
C48 C47 C46 118.0(16)
C48 C47 H47 121.0
C47 C48 H48 118.0
C49 C48 C47 123.9(19)
C49 C48 H48 118.0
C48 C49 H49 120.2
C48 C49 C50 119.7(17)
C50 C49 H49 120.2
C45 C50 C49 118.5(13)
C45 C50 H50 120.8
C49 C50 H50 120.8
O8 C51 La1 62.8(4)
O8 C51 C52 118.3(7)
O9 C51 La1 60.3(4)
O9 C51 O8 122.7(7)
O9 C51 C52 118.9(7)
C52 C51 La1 173.3(5)
C51 C52 H52 107.5
C53 C52 C51 113.5(7)
C53 C52 H52 107.5
C53 C52 C55 113.2(7)
C55 C52 C51 107.1(6)
C55 C52 H52 107.5
C52 C53 H53A 108.7
C52 C53 H53B 108.7
H53A C53 H53B 107.6
C54 C53 C52 114.1(9)
C54 C53 H53A 108.7
C54 C53 H53B 108.7
C53 C54 H54A 109.5
C53 C54 H54B 109.5
C53 C54 H54C 109.5
H54A C54 H54B 109.5
H54A C54 H54C 109.5
H54B C54 H54C 109.5
C56 C55 C52 119.3(9)
C60 C55 C52 122.1(8)
C60 C55 C56 118.6(9)
C55 C56 H56 119.5
C57 C56 C55 120.9(12)
C57 C56 H56 119.5
C56 C57 H57 119.4
C58 C57 C56 121.2(13)
C58 C57 H57 119.4
C57 C58 H58 119.8
C57 C58 C59 120.4(12)
C59 C58 H58 119.8
C58 C59 H59 120.1
C58 C59 C60 119.7(12)
C60 C59 H59 120.1
C55 C60 C59 119.2(10)
C55 C60 H60 120.4
C59 C60 H60 120.4
N4 C61 H61 118.4
N4 C61 C62 123.2(9)
C62 C61 H61 118.4
C61 C62 H62 120.9
C63 C62 C61 118.2(10)
C63 C62 H62 120.9
C62 C63 H63 119.6
C62 C63 C64 120.8(9)
C64 C63 H63 119.6
C63 C64 C65 123.6(8)
C63 C64 C72 117.2(8)
C72 C64 C65 119.2(8)
C64 C65 H65 119.2
C66 C65 C64 121.5(8)
C66 C65 H65 119.2
C65 C66 H66 119.3
C65 C66 C67 121.5(7)
C67 C66 H66 119.3
C68 C67 C66 122.7(7)
C68 C67 C71 118.4(7)
C71 C67 C66 118.9(8)
C67 C68 H68 120.6
C69 C68 C67 118.9(7)
C69 C68 H68 120.6
C68 C69 H69 120.3
C68 C69 C70 119.3(8)
C70 C69 H69 120.3
N3 C70 C69 123.9(8)
N3 C70 H70 118.1
C69 C70 H70 118.1
N3 C71 C67 121.8(8)
N3 C71 C72 118.5(5)
C67 C71 C72 119.7(7)
N4 C72 C64 122.1(8)
N4 C72 C71 118.9(6)
C64 C72 C71 119.1(7)
N1 C73 H73 118.2
N1 C73 C74 123.6(8)
C74 C73 H73 118.2
C73 C74 H74 120.7
C75 C74 C73 118.5(9)
C75 C74 H74 120.7
C74 C75 H75 119.9
C74 C75 C76 120.1(8)
C76 C75 H75 119.9
C75 C76 C77 123.6(8)
C75 C76 C84 117.7(8)
C84 C76 C77 118.7(8)
C76 C77 H77 119.2
C78 C77 C76 121.5(8)
C78 C77 H77 119.2
C77 C78 H78 119.3
C77 C78 C79 121.3(8)
C79 C78 H78 119.3
C80 C79 C78 122.9(7)
C80 C79 C83 117.4(7)
C83 C79 C78 119.6(9)
C79 C80 H80 120.2
C81 C80 C79 119.5(7)
C81 C80 H80 120.2
C80 C81 H81 120.3
C80 C81 C82 119.3(8)
C82 C81 H81 120.3
N2 C82 C81 123.3(7)
N2 C82 H82 118.4
C81 C82 H82 118.4
N2 C83 C79 122.5(8)
N2 C83 C84 118.5(5)
C79 C83 C84 119.0(7)
N1 C84 C76 121.9(7)
N1 C84 C83 118.2(6)
C76 C84 C83 119.9(7)

loop_
_geom_bond_atom_site_label_1
_geom_bond_atom_site_label_2
_geom_bond_distance
La1 La2 4.0975(4)
La1 O1 2.469(5)
La1 O3 2.633(5)
La1 O4 2.668(4)
La1 O5 2.484(4)
La1 O7 2.457(4)
La1 O8 2.583(5)
La1 O9 2.531(5)
La1 N1 2.730(5)
La1 N2 2.724(5)
La1 C11 3.020(7)
La1 C51 2.904(7)
La2 O2 2.483(4)
La2 O4 2.466(4)
La2 O6 2.445(5)
La2 O7 2.712(5)
La2 O10 2.572(5)
La2 O11 2.575(5)
La2 O17 2.578(5)
La2 N3 2.717(5)
La2 N4 2.712(6)
La2 C31 3.008(7)
La2 C41 2.919(8)
O1 C1 1.257(8)
O2 C1 1.250(8)
O3 C11 1.248(8)
O4 C11 1.251(7)
O5 C21 1.245(8)
O6 C21 1.256(8)
O7 C31 1.261(8)
O8 C51 1.258(9)
O9 C51 1.235(9)
O10 C41 1.256(10)
O11 C41 1.245(10)
O17 C31 1.239(8)
N1 C73 1.310(9)
N1 C84 1.358(8)
N2 C82 1.311(9)
N2 C83 1.352(8)
N3 C70 1.317(10)
N3 C71 1.352(9)
N4 C61 1.294(10)
N4 C72 1.352(9)
C1 C2 1.532(10)
C2 H2 0.9800
C2 C3 1.516(12)
C2 C5 1.501(11)
C3 H3A 0.9700
C3 H3B 0.9700
C3 C4 1.520(14)
C4 H4A 0.9600
C4 H4B 0.9600
C4 H4C 0.9600
C5 C6 1.374(11)
C5 C10 1.385(12)
C6 H6 0.9300
C6 C7 1.370(15)
C7 H7 0.9300
C7 C8 1.357(18)
C8 H8 0.9300
C8 C9 1.345(18)
C9 H9 0.9300
C9 C10 1.371(14)
C10 H10 0.9300
C11 C12 1.521(10)
C12 H12 0.9800
C12 C13 1.514(11)
C12 C15 1.515(12)
C13 H13A 0.9700
C13 H13B 0.9700
C13 C14 1.515(13)
C14 H14A 0.9600
C14 H14B 0.9600
C14 H14C 0.9600
C15 C16 1.365(14)
C15 C20 1.357(14)
C16 H16 0.9300
C16 C17 1.415(18)
C17 H17 0.9300
C17 C18 1.34(2)
C18 H18 0.9300
C18 C19 1.295(19)
C19 H19 0.9300
C19 C20 1.375(15)
C20 H20 0.9300
C21 C22 1.527(10)
C22 H22 0.9800
C22 C23 1.515(15)
C22 C25 1.488(11)
C23 H23A 0.9700
C23 H23B 0.9700
C23 H23C 0.9700
C23 H23D 0.9700
C23 C24 1.420(19)
C23 C24' 1.42(3)
C24 H24A 0.9600
C24 H24B 0.9600
C24 H24C 0.9600
C24' H24D 0.9600
C24' H24E 0.9600
C24' H24F 0.9600
C25 C26 1.369(11)
C25 C30 1.372(13)
C26 H26 0.9300
C26 C27 1.363(16)
C27 H27 0.9300
C27 C28 1.35(2)
C28 H28 0.9300
C28 C29 1.349(18)
C29 H29 0.9300
C29 C30 1.402(16)
C30 H30 0.9300
C31 C32 1.545(10)
C32 H32 0.9800
C32 C33 1.521(11)
C32 C35 1.520(11)
C33 H33A 0.9700
C33 H33B 0.9700
C33 C34 1.505(14)
C34 H34A 0.9600
C34 H34B 0.9600
C34 H34C 0.9600
C35 C36 1.366(11)
C35 C40 1.373(10)
C36 H36 0.9300
C36 C37 1.381(12)
C37 H37 0.9300
C37 C38 1.353(14)
C38 H38 0.9300
C38 C39 1.369(15)
C39 H39 0.9300
C39 C40 1.393(13)
C40 H40 0.9300
C41 C42 1.534(11)
C42 H42 0.9800
C42 C43 1.509(15)
C42 C45 1.506(13)
C43 H43A 0.9700
C43 H43B 0.9700
C43 C44 1.474(18)
C44 H44A 0.9600
C44 H44B 0.9600
C44 H44C 0.9600
C45 C46 1.360(15)
C45 C50 1.408(14)
C46 H46 0.9300
C46 C47 1.389(16)
C47 H47 0.9300
C47 C48 1.33(2)
C48 H48 0.9300
C48 C49 1.30(2)
C49 H49 0.9300
C49 C50 1.431(18)
C50 H50 0.9300
C51 C52 1.541(10)
C52 H52 0.9800
C52 C53 1.512(12)
C52 C55 1.518(11)
C53 H53A 0.9700
C53 H53B 0.9700
C53 C54 1.506(13)
C54 H54A 0.9600
C54 H54B 0.9600
C54 H54C 0.9600
C55 C56 1.376(13)
C55 C60 1.374(13)
C56 H56 0.9300
C56 C57 1.360(16)
C57 H57 0.9300
C57 C58 1.332(19)
C58 H58 0.9300
C58 C59 1.356(18)
C59 H59 0.9300
C59 C60 1.414(14)
C60 H60 0.9300
C61 H61 0.9300
C61 C62 1.409(12)
C62 H62 0.9300
C62 C63 1.339(14)
C63 H63 0.9300
C63 C64 1.383(13)
C64 C65 1.431(12)
C64 C72 1.402(10)
C65 H65 0.9300
C65 C66 1.323(12)
C66 H66 0.9300
C66 C67 1.424(11)
C67 C68 1.385(11)
C67 C71 1.411(8)
C68 H68 0.9300
C68 C69 1.359(12)
C69 H69 0.9300
C69 C70 1.382(10)
C70 H70 0.9300
C71 C72 1.436(12)
C73 H73 0.9300
C73 C74 1.388(10)
C74 H74 0.9300
C74 C75 1.357(13)
C75 H75 0.9300
C75 C76 1.385(13)
C76 C77 1.442(12)
C76 C84 1.402(10)
C77 H77 0.9300
C77 C78 1.329(13)
C78 H78 0.9300
C78 C79 1.426(12)
C79 C80 1.401(12)
C79 C83 1.406(8)
C80 H80 0.9300
C80 C81 1.342(12)
C81 H81 0.9300
C81 C82 1.403(10)
C82 H82 0.9300
C83 C84 1.443(11)

loop_
_geom_torsion_atom_site_label_1
_geom_torsion_atom_site_label_2
_geom_torsion_atom_site_label_3
_geom_torsion_atom_site_label_4
_geom_torsion
La1 O1 C1 O2 25.7(12)
La1 O1 C1 C2 -152.7(5)
La1 O3 C11 O4 -0.8(7)
La1 O3 C11 C12 -178.1(6)
La1 O4 C11 O3 0.8(7)
La1 O4 C11 C12 178.1(6)
La1 O5 C21 O6 11.8(13)
La1 O5 C21 C22 -165.9(5)
La1 O7 C31 La2 173.9(18)
La1 O7 C31 O17 170.6(12)
La1 O7 C31 C32 -10(2)
La1 O8 C51 O9 7.0(8)
La1 O8 C51 C52 -172.5(6)
La1 O9 C51 O8 -7.2(8)
La1 O9 C51 C52 172.3(6)
La1 N1 C73 C74 -179.9(6)
La1 N1 C84 C76 179.7(5)
La1 N1 C84 C83 -2.2(8)
La1 N2 C82 C81 179.9(6)
La1 N2 C83 C79 179.8(5)
La1 N2 C83 C84 -1.1(8)
La2 O2 C1 O1 -5.7(12)
La2 O2 C1 C2 172.6(5)
La2 O4 C11 La1 -160.9(13)
La2 O4 C11 O3 -160.1(9)
La2 O4 C11 C12 17.2(17)
La2 O6 C21 O5 -31.4(13)
La2 O6 C21 C22 146.4(6)
La2 O7 C31 O17 -3.3(7)
La2 O7 C31 C32 176.6(6)
La2 O10 C41 O11 15.3(8)
La2 O10 C41 C42 -161.6(7)
La2 O11 C41 O10 -15.3(8)
La2 O11 C41 C42 161.6(7)
La2 O17 C31 O7 3.5(8)
La2 O17 C31 C32 -176.4(6)
La2 N3 C70 C69 -176.6(6)
La2 N3 C71 C67 176.6(5)
La2 N3 C71 C72 -4.2(9)
La2 N4 C61 C62 -177.9(8)
La2 N4 C72 C64 -179.8(6)
La2 N4 C72 C71 0.2(9)
La2 C41 C42 C43 135(2)
La2 C41 C42 C45 7(3)
O1 C1 C2 C3 -50.5(10)
O1 C1 C2 C5 -177.7(7)
O2 C1 C2 C3 131.0(8)
O2 C1 C2 C5 3.8(10)
O3 C11 C12 C13 69.6(9)
O3 C11 C12 C15 -56.9(10)
O4 C11 C12 C13 -107.7(7)
O4 C11 C12 C15 125.8(8)
O5 C21 C22 C23 89.2(10)
O5 C21 C22 C25 -40.2(11)
O6 C21 C22 C23 -88.8(10)
O6 C21 C22 C25 141.9(8)
O7 C31 C32 C33 -127.3(7)
O7 C31 C32 C35 105.4(7)
O8 C51 C52 C53 41.6(10)
O8 C51 C52 C55 -84.2(9)
O9 C51 C52 C53 -137.9(8)
O9 C51 C52 C55 96.3(9)
O10 C41 C42 C43 -137.6(9)
O10 C41 C42 C45 94.7(10)
O11 C41 C42 C43 45.4(12)
O11 C41 C42 C45 -82.3(11)
O17 C31 C32 C33 52.6(9)
O17 C31 C32 C35 -74.7(9)
N1 C73 C74 C75 1.2(14)
N2 C83 C84 N1 2.2(9)
N2 C83 C84 C76 -179.6(6)
N3 C71 C72 N4 2.6(10)
N3 C71 C72 C64 -177.3(7)
N4 C61 C62 C63 -1.0(18)
C1 C2 C3 C4 169.7(10)
C1 C2 C5 C6 -114.7(8)
C1 C2 C5 C10 67.1(10)
C2 C5 C6 C7 -178.5(8)
C2 C5 C10 C9 176.7(9)
C3 C2 C5 C6 119.5(9)
C3 C2 C5 C10 -58.8(10)
C5 C2 C3 C4 -62.5(13)
C5 C6 C7 C8 1.7(16)
C6 C5 C10 C9 -1.7(13)
C6 C7 C8 C9 -1.4(19)
C7 C8 C9 C10 -0.4(19)
C8 C9 C10 C5 2.0(17)
C10 C5 C6 C7 -0.1(13)
C11 C12 C13 C14 53.2(9)
C11 C12 C15 C16 -106.7(10)
C11 C12 C15 C20 78.6(12)
C12 C15 C16 C17 -177.9(12)
C12 C15 C20 C19 178.0(11)
C13 C12 C15 C16 127.7(10)
C13 C12 C15 C20 -47.0(13)
C15 C12 C13 C14 179.9(7)
C15 C16 C17 C18 2(2)
C16 C15 C20 C19 3.1(19)
C16 C17 C18 C19 -2(3)
C17 C18 C19 C20 2(3)
C18 C19 C20 C15 -3(2)
C20 C15 C16 C17 -2.9(18)
C21 C22 C23 C24 159.9(16)
C21 C22 C23 C24' 91.6(19)
C21 C22 C25 C26 104.9(9)
C21 C22 C25 C30 -76.5(10)
C22 C25 C26 C27 -179.5(10)
C22 C25 C30 C29 179.7(10)
C23 C22 C25 C26 -19.7(12)
C23 C22 C25 C30 158.9(9)
C25 C22 C23 C24 -73.0(19)
C25 C22 C23 C24' -141.3(18)
C25 C26 C27 C28 -1(2)
C26 C25 C30 C29 -1.6(14)
C26 C27 C28 C29 0(2)
C27 C28 C29 C30 0(2)
C28 C29 C30 C25 0.7(19)
C30 C25 C26 C27 1.9(15)
C31 C32 C33 C34 62.8(10)
C31 C32 C35 C36 -67.3(8)
C31 C32 C35 C40 115.3(8)
C32 C35 C36 C37 -176.7(8)
C32 C35 C40 C39 176.2(8)
C33 C32 C35 C36 169.4(7)
C33 C32 C35 C40 -8.1(10)
C35 C32 C33 C34 -173.8(8)
C35 C36 C37 C38 0.3(15)
C36 C35 C40 C39 -1.3(12)
C36 C37 C38 C39 -1.0(16)
C37 C38 C39 C40 0.5(16)
C38 C39 C40 C35 0.6(14)
C40 C35 C36 C37 0.8(12)
C41 C42 C43 C44 75.8(14)
C41 C42 C45 C46 72.2(12)
C41 C42 C45 C50 -111.9(10)
C42 C45 C46 C47 176.5(10)
C42 C45 C50 C49 -174.8(10)
C43 C42 C45 C46 -54.6(12)
C43 C42 C45 C50 121.3(11)
C45 C42 C43 C44 -159.0(11)
C45 C46 C47 C48 0(2)
C46 C45 C50 C49 1.1(15)
C46 C47 C48 C49 -3(3)
C47 C48 C49 C50 4(3)
C48 C49 C50 C45 -3(2)
C50 C45 C46 C47 0.4(16)
C51 C52 C53 C54 65.4(12)
C51 C52 C55 C56 -98.1(9)
C51 C52 C55 C60 81.8(10)
C52 C55 C56 C57 179.2(9)
C52 C55 C60 C59 179.2(8)
C53 C52 C55 C56 136.0(9)
C53 C52 C55 C60 -44.2(11)
C55 C52 C53 C54 -172.1(9)
C55 C56 C57 C58 2(2)
C56 C55 C60 C59 -1.0(13)
C56 C57 C58 C59 -1(2)
C57 C58 C59 C60 -1(2)
C58 C59 C60 C55 1.7(15)
C60 C55 C56 C57 -0.6(15)
C61 N4 C72 C64 1.8(12)
C61 N4 C72 C71 -178.2(8)
C61 C62 C63 C64 -0.7(18)
C62 C63 C64 C65 -178.0(10)
C62 C63 C64 C72 2.7(15)
C63 C64 C65 C66 -179.1(10)
C63 C64 C72 N4 -3.3(12)
C63 C64 C72 C71 176.6(8)
C64 C65 C66 C67 3.1(14)
C65 C64 C72 N4 177.3(7)
C65 C64 C72 C71 -2.7(11)
C65 C66 C67 C68 177.8(8)
C65 C66 C67 C71 -3.9(12)
C66 C67 C68 C69 -178.1(8)
C66 C67 C71 N3 -179.5(7)
C66 C67 C71 C72 1.3(10)
C67 C68 C69 C70 -3.7(12)
C67 C71 C72 N4 -178.1(7)
C67 C71 C72 C64 1.9(11)
C68 C67 C71 N3 -1.1(11)
C68 C67 C71 C72 179.7(7)
C68 C69 C70 N3 1.3(13)
C70 N3 C71 C67 -1.3(11)
C70 N3 C71 C72 177.9(7)
C71 N3 C70 C69 1.2(12)
C71 C67 C68 C69 3.6(11)
C72 N4 C61 C62 0.5(15)
C72 C64 C65 C66 0.2(13)
C73 N1 C84 C76 -0.6(10)
C73 N1 C84 C83 177.5(7)
C73 C74 C75 C76 -2.5(14)
C74 C75 C76 C77 -177.1(9)
C74 C75 C76 C84 2.2(13)
C75 C76 C77 C78 179.4(9)
C75 C76 C84 N1 -0.7(11)
C75 C76 C84 C83 -178.8(7)
C76 C77 C78 C79 -0.8(14)
C77 C76 C84 N1 178.7(7)
C77 C76 C84 C83 0.5(11)
C77 C78 C79 C80 179.2(8)
C77 C78 C79 C83 0.8(13)
C78 C79 C80 C81 179.7(8)
C78 C79 C83 N2 178.9(7)
C78 C79 C83 C84 -0.1(10)
C79 C80 C81 C82 1.6(12)
C79 C83 C84 N1 -178.7(6)
C79 C83 C84 C76 -0.5(10)
C80 C79 C83 N2 0.4(10)
C80 C79 C83 C84 -178.7(6)
C80 C81 C82 N2 0.0(12)
C82 N2 C83 C79 1.2(10)
C82 N2 C83 C84 -179.7(6)
C83 N2 C82 C81 -1.4(11)
C83 C79 C80 C81 -1.8(11)
C84 N1 C73 C74 0.4(12)
C84 C76 C77 C78 0.1(13)
